data_7242918
loop_
_publ_author_name
'Liu, Teng'
'Shen, Xianfu'
'Shen, Xiang'
'He, Chixian'
'Liu, Jiaming'
'Liu, Jian-Jun'

_publ_section_title
;
 A highly stable metal--organic framework with cubane-like clusters for
 the selective oxidation of aryl alkenes to aldehydes or ketones
;
_journal_issue 26
_journal_name_full CrystEngComm
_journal_page_first 4667
_journal_page_last 4673
_journal_paper_doi 10.1039/D1CE00545F
_journal_volume 23
_journal_year 2021
_chemical_absolute_configuration ad
_chemical_formula_moiety 'C60 H36 Co4 F3 N15 O10 S'
_chemical_formula_sum 'C60 H36 Co4 F3 N15 O10 S'
_chemical_formula_weight 1451.82
_space_group_crystal_system cubic
_space_group_IT_number 198
_space_group_name_Hall 'P 2ac 2ab 3'
_space_group_name_H-M_alt 'P 21 3'
_atom_sites_solution_hydrogens geom
_audit_creation_method SHELXL-2014/7
_audit_update_record
;
2021-03-24 deposited with the CCDC.	2021-05-26 downloaded from the CCDC.
;
_cell_angle_alpha 90
_cell_angle_beta 90
_cell_angle_gamma 90
_cell_formula_units_Z 4
_cell_length_a 23.6033(8)
_cell_length_b 23.6033(8)
_cell_length_c 23.6033(8)
_cell_measurement_reflns_used 22787
_cell_measurement_temperature 100(2)
_cell_measurement_theta_max 27.522
_cell_measurement_theta_min 3.025
_cell_volume 13149.8(8)
_computing_cell_refinement 'Bruker SMART'
_computing_data_collection 'Bruker SMART'
_computing_data_reduction 'Bruker SMART'
_computing_structure_refinement 'SHELXL-2014/7 (Sheldrick, 2014)'
_computing_structure_solution 'SHELXS-97 (Sheldrick, 1990)'
_diffrn_ambient_temperature 100(2)
_diffrn_measured_fraction_theta_full 0.982
_diffrn_measured_fraction_theta_max 0.986
_diffrn_measurement_device_type 'CCD area detector'
_diffrn_measurement_method 'phi and omega scans'
_diffrn_radiation_type MoK\a
_diffrn_radiation_wavelength 0.71073
_diffrn_reflns_av_R_equivalents 0.0934
_diffrn_reflns_av_unetI/netI 0.0833
_diffrn_reflns_Laue_measured_fraction_full 0.982
_diffrn_reflns_Laue_measured_fraction_max 0.986
_diffrn_reflns_limit_h_max 28
_diffrn_reflns_limit_h_min -20
_diffrn_reflns_limit_k_max 30
_diffrn_reflns_limit_k_min -3
_diffrn_reflns_limit_l_max 29
_diffrn_reflns_limit_l_min -12
_diffrn_reflns_number 22787
_diffrn_reflns_point_group_measured_fraction_full 0.940
_diffrn_reflns_point_group_measured_fraction_max 0.928
_diffrn_reflns_theta_full 25.242
_diffrn_reflns_theta_max 27.522
_diffrn_reflns_theta_min 6.050
_exptl_absorpt_coefficient_mu 0.549
_exptl_absorpt_correction_T_max 1.0000
_exptl_absorpt_correction_T_min 0.9423
_exptl_absorpt_correction_type multi-scan
_exptl_absorpt_process_details '(SADABS; Bruker, 2004)'
_exptl_crystal_colour red
_exptl_crystal_density_diffrn 0.733
_exptl_crystal_description block
_exptl_crystal_F_000 2928
_exptl_crystal_size_max 0.32
_exptl_crystal_size_mid 0.24
_exptl_crystal_size_min 0.18
_refine_diff_density_max 0.257
_refine_diff_density_min -0.407
_refine_diff_density_rms 0.040
_refine_ls_abs_structure_details
;
 Flack x determined using 2608 quotients [(I+)-(I-)]/[(I+)+(I-)]
 (Parsons, Flack and Wagner, Acta Cryst. B69 (2013) 249-259).
;
_refine_ls_abs_structure_Flack 0.014(14)
_refine_ls_extinction_method none
_refine_ls_goodness_of_fit_ref 1.002
_refine_ls_hydrogen_treatment constr
_refine_ls_matrix_type full
_refine_ls_number_parameters 280
_refine_ls_number_reflns 9408
_refine_ls_number_restraints 0
_refine_ls_restrained_S_all 1.002
_refine_ls_R_factor_all 0.0611
_refine_ls_R_factor_gt 0.0394
_refine_ls_shift/su_max 0.000
_refine_ls_shift/su_mean 0.000
_refine_ls_structure_factor_coef Fsqd
_refine_ls_weighting_details 'w=1/[\s^2^(Fo^2^)+(0.0323P)^2^] where P=(Fo^2^+2Fc^2^)/3'
_refine_ls_weighting_scheme calc
_refine_ls_wR_factor_gt 0.0842
_refine_ls_wR_factor_ref 0.0908
_reflns_Friedel_coverage 0.757
_reflns_Friedel_fraction_full 0.891
_reflns_Friedel_fraction_max 0.861
_reflns_number_gt 7173
_reflns_number_total 9408
_reflns_threshold_expression 'I > 2\s(I)'
_cod_data_source_file d1ce00545f2.cif
_cod_data_source_block compound1
_cod_depositor_comments 'Adding full bibliography for 7242918.cif.'
_cod_original_cell_volume 13149.8(13)
_cod_database_code 7242918
_shelx_shelxl_version_number 2014/7
_shelx_space_group_comment
;
The symmetry employed for this shelxl refinement is uniquely defined
by the following loop, which should always be used as a source of
symmetry information in preference to the above space-group names.
They are only intended as comments.
;

loop_
_space_group_symop_operation_xyz
'x, y, z'
'z, x, y'
'y, z, x'
'-y+1/2, -z, x+1/2'
'z+1/2, -x+1/2, -y'
'-y, z+1/2, -x+1/2'
'-z+1/2, -x, y+1/2'
'-z, x+1/2, -y+1/2'
'y+1/2, -z+1/2, -x'
'-x+1/2, -y, z+1/2'
'x+1/2, -y+1/2, -z'
'-x, y+1/2, -z+1/2'

loop_
_atom_site_label
_atom_site_type_symbol
_atom_site_fract_x
_atom_site_fract_y
_atom_site_fract_z
_atom_site_U_iso_or_equiv
_atom_site_adp_type
_atom_site_occupancy
_atom_site_site_symmetry_order
_atom_site_calc_flag
_atom_site_refinement_flags_posn
_atom_site_refinement_flags_adp
_atom_site_refinement_flags_occupancy
_atom_site_disorder_assembly
_atom_site_disorder_group
Co1 Co 0.24238(2) 0.24238(2) 0.24238(2) 0.01848(16) Uani 1 3 d S T P . .
Co2 Co 0.19361(2) 0.24680(2) 0.11897(2) 0.02317(11) Uani 1 1 d . . . . .
S1 S 0.12826(3) 0.12826(3) 0.12826(3) 0.0232(3) Uani 1 3 d S T P . .
F1 F 0.16433(7) 0.25593(8) 0.20145(7) 0.0233(4) Uani 1 1 d . . . . .
O2 O 0.24419(11) 0.31633(9) 0.12731(9) 0.0314(6) Uani 1 1 d . . . . .
O1 O 0.27504(10) 0.31857(10) 0.21701(10) 0.0253(5) Uani 1 1 d . . . . .
O3 O 0.13247(10) 0.18610(10) 0.10385(9) 0.0269(5) Uani 1 1 d . . . . .
N2 N 0.12901(14) 0.30388(13) 0.09208(13) 0.0354(8) Uani 1 1 d . . . . .
N1 N 0.35497(14) 0.58075(14) 0.06870(14) 0.0391(8) Uani 1 1 d . . . . .
C2 C 0.29486(16) 0.39643(15) 0.15753(16) 0.0328(9) Uani 1 1 d . . . . .
N3 N -0.04513(15) 0.40076(14) 0.01878(15) 0.0420(9) Uani 1 1 d . . . . .
N4 N 0.23355(13) 0.22459(13) 0.04119(12) 0.0310(7) Uani 1 1 d . . . . .
C1 C 0.26867(15) 0.33936(14) 0.16876(15) 0.0272(8) Uani 1 1 d . . . . .
C4 C 0.36023(18) 0.47137(17) 0.17984(18) 0.0451(11) Uani 1 1 d . . . . .
H4 H 0.3886 0.4865 0.2040 0.054 Uiso 1 1 calc R U . . .
C5 C 0.34429(17) 0.50059(16) 0.13129(18) 0.0393(10) Uani 1 1 d . . . . .
C11 C 0.03630(18) 0.37405(18) 0.07294(17) 0.0412(10) Uani 1 1 d . . . . .
C12 C -0.01169(17) 0.41188(17) 0.06340(17) 0.0376(9) Uani 1 1 d . . . . .
C8 C 0.37473(17) 0.55354(16) 0.11406(17) 0.0381(10) Uani 1 1 d . . . . .
C9 C 0.1186(2) 0.34900(17) 0.12484(18) 0.0460(11) Uani 1 1 d . . . . .
H9 H 0.1437 0.3563 0.1554 0.055 Uiso 1 1 calc R U . . .
C7 C 0.2780(2) 0.42718(19) 0.1097(2) 0.0551(14) Uani 1 1 d . . . . .
H7 H 0.2488 0.4127 0.0861 0.066 Uiso 1 1 calc R U . . .
C6 C 0.3032(2) 0.47838(18) 0.0963(2) 0.0573(14) Uani 1 1 d . . . . .
H6 H 0.2922 0.4982 0.0631 0.069 Uiso 1 1 calc R U . . .
C3 C 0.33456(17) 0.42006(17) 0.19296(17) 0.0386(10) Uani 1 1 d . . . . .
H3 H 0.3446 0.4010 0.2270 0.046 Uiso 1 1 calc R U . . .
C10 C 0.07475(19) 0.38460(18) 0.11709(18) 0.0470(11) Uani 1 1 d . . . . .
H10 H 0.0699 0.4165 0.1412 0.056 Uiso 1 1 calc R U . . .
C13 C 0.04788(19) 0.32723(18) 0.03768(19) 0.0472(11) Uani 1 1 d . . . . .
H13 H 0.0238 0.3190 0.0065 0.057 Uiso 1 1 calc R U . . .
C14 C 0.09360(18) 0.29399(17) 0.04860(17) 0.0396(10) Uani 1 1 d . . . . .
H14 H 0.1008 0.2625 0.0246 0.048 Uiso 1 1 calc R U . . .
C17 C 0.29404(17) 0.18687(17) -0.05277(16) 0.0370(9) Uani 1 1 d . . . . .
C15 C 0.2785(2) 0.2520(2) 0.0218(2) 0.0696(16) Uani 1 1 d . . . . .
H15 H 0.2893 0.2862 0.0400 0.084 Uiso 1 1 calc R U . . .
C18 C 0.2461(2) 0.1601(2) -0.0354(2) 0.0781(19) Uani 1 1 d . . . . .
H18 H 0.2323 0.1279 -0.0553 0.094 Uiso 1 1 calc R U . . .
C19 C 0.2177(3) 0.1803(2) 0.0117(2) 0.079(2) Uani 1 1 d . . . . .
H19 H 0.1846 0.1608 0.0235 0.094 Uiso 1 1 calc R U . . .
C16 C 0.3105(2) 0.2333(2) -0.0234(2) 0.081(2) Uani 1 1 d . . . . .
H16 H 0.3440 0.2530 -0.0339 0.097 Uiso 1 1 calc R U . . .
N5 N 0.30427(14) 0.12071(14) -0.12908(13) 0.0418(8) Uani 1 1 d . . . . .
C20 C 0.32492(17) 0.16556(16) -0.10388(16) 0.0355(9) Uani 1 1 d . . . . .
O4 O 0.09257(10) 0.09257(10) 0.09257(10) 0.0347(11) Uani 1 3 d S T P . .

loop_
_atom_site_aniso_label
_atom_site_aniso_U_11
_atom_site_aniso_U_22
_atom_site_aniso_U_33
_atom_site_aniso_U_23
_atom_site_aniso_U_13
_atom_site_aniso_U_12
Co1 0.01848(16) 0.01848(16) 0.01848(16) 0.00066(17) 0.00066(17) 0.00066(17)
Co2 0.0298(3) 0.0219(2) 0.0179(2) 0.00104(19) -0.00175(18) -0.0017(2)
S1 0.0232(3) 0.0232(3) 0.0232(3) -0.0011(3) -0.0011(3) -0.0011(3)
F1 0.0205(9) 0.0244(10) 0.0251(10) 0.0020(9) 0.0001(7) 0.0003(8)
O2 0.0447(15) 0.0251(12) 0.0244(12) 0.0019(10) -0.0046(12) -0.0118(12)
O1 0.0302(13) 0.0207(12) 0.0249(13) 0.0032(9) -0.0029(10) -0.0029(10)
O3 0.0293(14) 0.0297(13) 0.0216(12) 0.0034(10) -0.0040(10) -0.0030(10)
N2 0.049(2) 0.0272(17) 0.0306(17) -0.0009(14) -0.0094(15) 0.0027(15)
N1 0.0354(19) 0.041(2) 0.041(2) 0.0205(15) -0.0154(15) -0.0185(15)
C2 0.037(2) 0.028(2) 0.034(2) 0.0060(15) -0.0050(17) -0.0085(16)
N3 0.045(2) 0.036(2) 0.045(2) -0.0090(16) -0.0150(16) 0.0048(16)
N4 0.0393(19) 0.0329(17) 0.0209(15) -0.0013(12) 0.0002(13) -0.0087(14)
C1 0.029(2) 0.0244(19) 0.028(2) 0.0004(14) 0.0011(15) -0.0003(14)
C4 0.050(3) 0.040(2) 0.046(3) 0.0190(19) -0.025(2) -0.025(2)
C5 0.041(2) 0.034(2) 0.043(3) 0.0172(18) -0.0125(19) -0.0161(17)
C11 0.051(3) 0.041(2) 0.031(2) -0.0031(18) -0.0104(19) 0.007(2)
C12 0.039(2) 0.037(2) 0.037(2) -0.0022(18) -0.0100(18) 0.0067(18)
C8 0.039(2) 0.034(2) 0.041(2) 0.0156(18) -0.0137(19) -0.0178(18)
C9 0.058(3) 0.041(2) 0.039(2) -0.0120(19) -0.025(2) 0.013(2)
C7 0.064(3) 0.047(3) 0.055(3) 0.026(2) -0.035(2) -0.028(2)
C6 0.069(3) 0.047(3) 0.055(3) 0.033(2) -0.040(3) -0.030(2)
C3 0.045(2) 0.037(2) 0.033(2) 0.0147(18) -0.0130(18) -0.0167(18)
C10 0.063(3) 0.042(2) 0.036(2) -0.015(2) -0.023(2) 0.018(2)
C13 0.058(3) 0.042(3) 0.041(2) -0.0138(19) -0.025(2) 0.014(2)
C14 0.052(3) 0.031(2) 0.036(2) -0.0142(17) -0.0139(19) 0.0098(19)
C17 0.043(2) 0.041(2) 0.027(2) -0.0077(17) 0.0057(17) -0.0082(19)
C15 0.071(3) 0.072(4) 0.066(3) -0.043(3) 0.034(3) -0.039(3)
C18 0.094(4) 0.081(4) 0.059(3) -0.045(3) 0.049(3) -0.057(3)
C19 0.099(4) 0.078(4) 0.059(3) -0.040(3) 0.051(3) -0.060(3)
C16 0.073(4) 0.087(4) 0.083(4) -0.052(3) 0.048(3) -0.052(3)
N5 0.048(2) 0.044(2) 0.0343(19) -0.0094(16) 0.0131(16) -0.0176(17)
C20 0.037(2) 0.037(2) 0.032(2) -0.0074(17) 0.0090(17) -0.0099(17)
O4 0.0347(11) 0.0347(11) 0.0347(11) -0.0092(11) -0.0092(11) -0.0092(11)

loop_
_atom_type_symbol
_atom_type_description
_atom_type_scat_dispersion_real
_atom_type_scat_dispersion_imag
_atom_type_scat_source
C C 0.0033 0.0016 'International Tables Vol C Tables 4.2.6.8 and 6.1.1.4'
H H 0.0000 0.0000 'International Tables Vol C Tables 4.2.6.8 and 6.1.1.4'
N N 0.0061 0.0033 'International Tables Vol C Tables 4.2.6.8 and 6.1.1.4'
O O 0.0106 0.0060 'International Tables Vol C Tables 4.2.6.8 and 6.1.1.4'
F F 0.0171 0.0103 'International Tables Vol C Tables 4.2.6.8 and 6.1.1.4'
Co Co 0.3494 0.9721 'International Tables Vol C Tables 4.2.6.8 and 6.1.1.4'
S S 0.1246 0.1234 'International Tables Vol C Tables 4.2.6.8 and 6.1.1.4'

loop_
_geom_angle_atom_site_label_1
_geom_angle_atom_site_label_2
_geom_angle_atom_site_label_3
_geom_angle
_geom_angle_site_symmetry_1
_geom_angle_site_symmetry_3
_geom_angle_publ_flag
O1 Co1 O1 92.08(9) . 3 ?
O1 Co1 O1 92.08(9) . 2 ?
O1 Co1 O1 92.08(9) 3 2 ?
O1 Co1 F1 93.55(8) . . ?
O1 Co1 F1 170.65(8) 3 . ?
O1 Co1 F1 95.17(8) 2 . ?
O1 Co1 F1 95.17(8) . 3 ?
O1 Co1 F1 93.55(8) 3 3 ?
O1 Co1 F1 170.65(8) 2 3 ?
F1 Co1 F1 78.52(8) . 3 ?
O1 Co1 F1 170.65(8) . 2 ?
O1 Co1 F1 95.17(8) 3 2 ?
O1 Co1 F1 93.55(8) 2 2 ?
F1 Co1 F1 78.52(8) . 2 ?
F1 Co1 F1 78.52(8) 3 2 ?
O2 Co2 O3 169.91(10) . . ?
O2 Co2 F1 91.19(8) . . ?
O3 Co2 F1 90.09(8) . . ?
O2 Co2 F1 87.20(9) . 3 ?
O3 Co2 F1 102.87(8) . 3 ?
F1 Co2 F1 78.99(9) . 3 ?
O2 Co2 N4 91.27(10) . . ?
O3 Co2 N4 89.40(10) . . ?
F1 Co2 N4 168.80(10) . . ?
F1 Co2 N4 90.22(10) 3 . ?
O2 Co2 N2 86.50(11) . . ?
O3 Co2 N2 83.53(11) . . ?
F1 Co2 N2 88.60(10) . . ?
F1 Co2 N2 165.95(10) 3 . ?
N4 Co2 N2 102.45(12) . . ?
O4 S1 O3 110.20(10) . . ?
O4 S1 O3 110.20(10) . 3 ?
O3 S1 O3 108.73(10) . 3 ?
O4 S1 O3 110.20(10) . 2 ?
O3 S1 O3 108.73(10) . 2 ?
O3 S1 O3 108.73(10) 3 2 ?
Co2 F1 Co1 97.08(7) . . ?
Co2 F1 Co2 124.87(9) . 2 ?
Co1 F1 Co2 96.04(7) . 2 ?
C1 O2 Co2 133.7(2) . . ?
C1 O1 Co1 124.5(2) . . ?
S1 O3 Co2 128.14(14) . . ?
C9 N2 C14 117.7(3) . . ?
C9 N2 Co2 117.5(2) . . ?
C14 N2 Co2 124.2(2) . . ?
C8 N1 C8 113.9(4) 7_564 . ?
C3 C2 C7 118.3(3) . . ?
C3 C2 C1 122.4(3) . . ?
C7 C2 C1 119.3(3) . . ?
C12 N3 C12 115.0(4) 9_455 . ?
C19 N4 C15 115.8(4) . . ?
C19 N4 Co2 121.9(3) . . ?
C15 N4 Co2 122.2(3) . . ?
O1 C1 O2 126.4(3) . . ?
O1 C1 C2 117.5(3) . . ?
O2 C1 C2 116.0(3) . . ?
C3 C4 C5 119.9(4) . . ?
C6 C5 C4 119.7(4) . . ?
C6 C5 C8 119.5(3) . . ?
C4 C5 C8 120.5(3) . . ?
C10 C11 C13 116.8(4) . . ?
C10 C11 C12 120.5(4) . . ?
C13 C11 C12 122.6(4) . . ?
N3 C12 N3 125.0(4) 8 . ?
N3 C12 C11 117.8(3) 8 . ?
N3 C12 C11 117.3(4) . . ?
N1 C8 N1 126.1(4) 6_655 . ?
N1 C8 C5 117.0(3) 6_655 . ?
N1 C8 C5 116.9(3) . . ?
N2 C9 C10 124.0(4) . . ?
C6 C7 C2 121.0(4) . . ?
C5 C6 C7 119.9(4) . . ?
C2 C3 C4 121.0(3) . . ?
C9 C10 C11 119.2(4) . . ?
C14 C13 C11 119.6(4) . . ?
N2 C14 C13 122.6(4) . . ?
C16 C17 C18 117.4(4) . . ?
C16 C17 C20 123.1(4) . . ?
C18 C17 C20 119.5(4) . . ?
N4 C15 C16 123.3(4) . . ?
C17 C18 C19 119.0(4) . . ?
N4 C19 C18 124.3(4) . . ?
C17 C16 C15 119.9(4) . . ?
C20 N5 C20 113.9(4) . 4_554 ?
N5 C20 N5 126.1(4) . 5 ?
N5 C20 C17 117.2(3) . . ?
N5 C20 C17 116.7(3) 5 . ?

loop_
_geom_bond_atom_site_label_1
_geom_bond_atom_site_label_2
_geom_bond_distance
_geom_bond_site_symmetry_2
_geom_bond_publ_flag
Co1 O1 2.046(2) . ?
Co1 O1 2.046(2) 3 ?
Co1 O1 2.046(2) 2 ?
Co1 F1 2.1047(17) . ?
Co1 F1 2.1047(17) 3 ?
Co1 F1 2.1047(18) 2 ?
Co2 O2 2.039(2) . ?
Co2 O3 2.065(2) . ?
Co2 F1 2.0770(18) . ?
Co2 F1 2.1109(18) 3 ?
Co2 N4 2.129(3) . ?
Co2 N2 2.131(3) . ?
S1 O4 1.459(4) . ?
S1 O3 1.485(2) . ?
S1 O3 1.485(2) 3 ?
S1 O3 1.485(2) 2 ?
F1 Co2 2.1110(18) 2 ?
O2 C1 1.260(4) . ?
O1 C1 1.249(4) . ?
N2 C9 1.339(5) . ?
N2 C14 1.344(5) . ?
N1 C8 1.329(4) 7_564 ?
N1 C8 1.333(4) . ?
C2 C3 1.374(5) . ?
C2 C7 1.399(5) . ?
C2 C1 1.506(5) . ?
N3 C12 1.332(5) 9_455 ?
N3 C12 1.342(5) . ?
N4 C19 1.310(5) . ?
N4 C15 1.324(5) . ?
C4 C3 1.389(5) . ?
C4 C5 1.389(5) . ?
C5 C6 1.377(5) . ?
C5 C8 1.498(5) . ?
C11 C10 1.404(5) . ?
C11 C13 1.410(5) . ?
C11 C12 1.460(5) . ?
C12 N3 1.332(5) 8 ?
C8 N1 1.329(4) 6_655 ?
C9 C10 1.346(5) . ?
C7 C6 1.384(5) . ?
C13 C14 1.359(6) . ?
C17 C16 1.354(6) . ?
C17 C18 1.359(6) . ?
C17 C20 1.496(5) . ?
C15 C16 1.380(6) . ?
C18 C19 1.383(6) . ?
N5 C20 1.308(5) . ?
N5 C20 1.358(5) 4_554 ?
C20 N5 1.358(5) 5 ?
